data_7244926
loop_
_publ_author_name
'Lu, Jun-Jun'
'Liang, Ju-Ju'
'Lin, Hong-Yan'
'Liu, Qian-Qian'
'Cui, Zi-Wei'
'Wang, Xiu-Li'

_publ_section_title
;
 Four Anderson-type [TeMo6O24]6&#x2212;-based metal--organic complexes
 with a new bis(pyrimidine)-bis(amide): multifunctional electrochemical
 and adsorption performances
;
_journal_name_full CrystEngComm
_journal_paper_doi 10.1039/D2CE00504B
_journal_year 2022
_chemical_formula_moiety 'C32 H36 Cu2 Mo6 N12 O34 Te, 4(H2 O)'
_chemical_formula_sum 'C32 H44 Cu2 Mo6 N12 O38 Te'
_chemical_formula_weight 2035.11
_space_group_crystal_system triclinic
_space_group_IT_number 2
_space_group_name_Hall '-P 1'
_space_group_name_H-M_alt 'P -1'
_atom_sites_solution_hydrogens mixed
_atom_sites_solution_primary dual
_audit_creation_date 2021-09-09
_audit_creation_method
;
Olex2 1.3-alpha
(compiled 2020.11.12 svn.r5f609507 for OlexSys, GUI svn.r6272)
;
_audit_update_record
;
2021-09-11 deposited with the CCDC.	2022-05-09 downloaded from the CCDC.
;
_cell_angle_alpha 76.4660(10)
_cell_angle_beta 82.1350(10)
_cell_angle_gamma 70.5420(10)
_cell_formula_units_Z 1
_cell_length_a 8.8592(5)
_cell_length_b 10.4121(5)
_cell_length_c 16.3491(9)
_cell_measurement_reflns_used 2214
_cell_measurement_temperature 273.15
_cell_measurement_theta_max 25.127
_cell_measurement_theta_min 1.628
_cell_volume 1379.61(13)
_computing_cell_refinement 'SAINT+ Ver. 2016.5-0 (Bruker-AXS, 2016)'
_computing_data_collection 'APEX3 Ver. 2016.5-0 (Bruker-AXS, 2016)'
_computing_data_reduction 'SAINT+ Ver. 2016.5-0 (Bruker-AXS, 2016)'
_computing_molecular_graphics 'OLEX2 (Dolomanov et al., 2009)'
_computing_publication_material 'OLEX2 (Dolomanov et al., 2009)'
_computing_structure_refinement 'XL (Sheldrick, 2015b)'
_computing_structure_solution 'XT (Sheldrick, 2015a)'
_diffrn_ambient_temperature 273.15
_diffrn_detector 'charge-coupled device (CCD) area detector'
_diffrn_detector_area_resol_mean 7.9
_diffrn_detector_type 'Bruker APEX II'
_diffrn_measured_fraction_theta_full 0.998
_diffrn_measured_fraction_theta_max 0.992
_diffrn_measurement_device 'three-circle diffractometer'
_diffrn_measurement_device_type 'Bruker APEX II Quazar'
_diffrn_measurement_method '0.5\% \w and 0.5\% \f scans'
_diffrn_radiation_collimation 'focusing mirrors'
_diffrn_radiation_detector 'Bruker APEX II'
_diffrn_radiation_monochromator 'mirror optics'
_diffrn_radiation_probe x-ray
_diffrn_radiation_type 'Mo K\a'
_diffrn_radiation_wavelength 0.71073
_diffrn_radiation_xray_symbol K-L~3~
_diffrn_reflns_av_R_equivalents 0.0260
_diffrn_reflns_av_unetI/netI 0.0574
_diffrn_reflns_Laue_measured_fraction_full 0.998
_diffrn_reflns_Laue_measured_fraction_max 0.992
_diffrn_reflns_limit_h_max 11
_diffrn_reflns_limit_h_min -8
_diffrn_reflns_limit_k_max 13
_diffrn_reflns_limit_k_min -10
_diffrn_reflns_limit_l_max 21
_diffrn_reflns_limit_l_min -21
_diffrn_reflns_number 10370
_diffrn_reflns_point_group_measured_fraction_full 0.998
_diffrn_reflns_point_group_measured_fraction_max 0.992
_diffrn_reflns_theta_full 25.242
_diffrn_reflns_theta_max 28.396
_diffrn_reflns_theta_min 2.118
_diffrn_source 'microfocus sealed X-ray tube'
_diffrn_source_current 30.0
_diffrn_source_power 1.2
_diffrn_source_type 'Incoatec I\ms'
_diffrn_source_voltage 40.0
_diffrn_standards_number 0
_exptl_absorpt_coefficient_mu 2.710
_exptl_absorpt_correction_T_max 0.87
_exptl_absorpt_correction_T_min 0.86
_exptl_absorpt_correction_type multi-scan
_exptl_absorpt_process_details
;
SADABS-2016/2 (Krause et al., 2015) was used for absorption correction.
;
_exptl_crystal_colour red
_exptl_crystal_colour_primary red
_exptl_crystal_density_diffrn 2.450
_exptl_crystal_density_method 'not measured'
_exptl_crystal_description block
_exptl_crystal_F_000 986
_exptl_crystal_size_max 0.24
_exptl_crystal_size_mid 0.22
_exptl_crystal_size_min 0.2
_refine_diff_density_max 1.411
_refine_diff_density_min -1.386
_refine_diff_density_rms 0.154
_refine_ls_extinction_method none
_refine_ls_goodness_of_fit_ref 1.028
_refine_ls_hydrogen_treatment constr
_refine_ls_matrix_type full
_refine_ls_number_parameters 423
_refine_ls_number_reflns 6846
_refine_ls_number_restraints 7
_refine_ls_restrained_S_all 1.093
_refine_ls_R_factor_all 0.0688
_refine_ls_R_factor_gt 0.0404
_refine_ls_shift/su_max 0.004
_refine_ls_shift/su_mean 0.000
_refine_ls_structure_factor_coef Fsqd
_refine_ls_weighting_details 'w=1/[\s^2^(Fo^2^)+(0.0373P)^2^+0.0355P] where P=(Fo^2^+2Fc^2^)/3'
_refine_ls_weighting_scheme calc
_refine_ls_wR_factor_gt 0.0834
_refine_ls_wR_factor_ref 0.0945
_reflns_Friedel_coverage 0.000
_reflns_number_gt 4655
_reflns_number_total 6846
_reflns_threshold_expression 'I > 2\s(I)'
_cod_data_source_file d2ce00504b2.cif
_cod_data_source_block 1
_cod_database_code 7244926
_shelx_shelxl_version_number 2018/3
_shelx_space_group_comment
;
The symmetry employed for this shelxl refinement is uniquely defined
by the following loop, which should always be used as a source of
symmetry information in preference to the above space-group names.
They are only intended as comments.
;
_olex2_refinement_description
;
1. Fixed Uiso
 At 1.2 times of:
  All C(H) groups, All N(H) groups
 At 1.5 times of:
  All O(H,H) groups
2. Restrained distances
 H3WA-H3WA_$1
 2.3 with sigma of 0.02
 H2WA-H4WB
 2.8 with sigma of 0.02
 N4_$2-O4
 3.2 with sigma of 0.02
 H5WA-H4WA
 2.4 with sigma of 0.02
 H4WB_$3-H5
 2.2 with sigma of 0.02
 H4WB_$3-H7
 2.3 with sigma of 0.02
 Cu1-H1WA \\sim Cu1-H1WB
 with sigma of 0.02
3.a Free rotating group:
 O1W(H1WA,H1WB), O5W(H5WA,H5WB), O4W(H4WA,H4WB)
3.b Rotating group:
 O3W(H3WA,H3WB), O2W(H2WA,H2WB)
3.c Aromatic/amide H refined with riding coordinates:
 N5(H5), C1(H1), C16(H16), C2(H2), C3(H3), C10(H10), C7(H7), C14(H14),
 C11(H11), C8(H8), C15(H15), N6(H6)
;
_olex2_submission_special_instructions 'No special instructions were received'

loop_
_space_group_symop_operation_xyz
'x, y, z'
'-x, -y, -z'

loop_
_atom_site_label
_atom_site_type_symbol
_atom_site_fract_x
_atom_site_fract_y
_atom_site_fract_z
_atom_site_U_iso_or_equiv
_atom_site_adp_type
_atom_site_occupancy
_atom_site_site_symmetry_order
_atom_site_calc_flag
_atom_site_refinement_flags_posn
_atom_site_refinement_flags_adp
_atom_site_refinement_flags_occupancy
_atom_site_disorder_assembly
_atom_site_disorder_group
Te1 Te 0.500000 0.000000 1.000000 0.01545(11) Uani 1 2 d S . P . .
Mo1 Mo 0.30686(5) 0.08982(4) 0.82811(3) 0.01903(11) Uani 1 1 d . . . . .
Mo3 Mo 0.78180(5) -0.30403(4) 1.03640(3) 0.01993(11) Uani 1 1 d . . . . .
Mo2 Mo 0.58569(5) -0.21137(4) 0.86639(3) 0.02134(11) Uani 1 1 d . . . . .
Cu1 Cu -0.12211(8) 0.24493(7) 0.86220(4) 0.02606(16) Uani 1 1 d D . . . .
O4 O 0.3085(4) 0.2651(3) 0.8506(2) 0.0208(8) Uani 1 1 d D . . . .
O6 O 0.2801(4) 0.0702(3) 0.9720(2) 0.0195(7) Uani 1 1 d . . . . .
O9 O 0.5507(4) 0.0113(3) 0.88027(19) 0.0180(7) Uani 1 1 d . . . . .
O8 O 0.4809(4) 0.1912(3) 0.9959(2) 0.0193(7) Uani 1 1 d . . . . .
O12 O 0.7876(4) -0.2584(4) 0.9172(2) 0.0241(8) Uani 1 1 d . . . . .
O7 O 0.3596(4) -0.1073(4) 0.8524(2) 0.0230(8) Uani 1 1 d . . . . .
O14 O 0.9781(4) -0.3320(4) 1.0526(2) 0.0307(9) Uani 1 1 d . . . . .
O11 O 0.5625(5) -0.3723(4) 0.8865(2) 0.0324(9) Uani 1 1 d . . . . .
O1W O -0.3448(5) 0.3506(4) 0.8948(3) 0.0376(10) Uani 1 1 d G . . . .
H1WA H -0.362564 0.427964 0.909110 0.056 Uiso 1 1 d DG U . . .
H1WB H -0.398165 0.308150 0.931926 0.056 Uiso 1 1 d DG U . . .
O1 O 0.0997(4) 0.1316(4) 0.8261(2) 0.0298(9) Uani 1 1 d . . . . .
O13 O 0.7547(5) -0.4626(4) 1.0578(2) 0.0349(10) Uani 1 1 d . . . . .
O10 O 0.6588(5) -0.1820(4) 0.7644(2) 0.0334(9) Uani 1 1 d . . . . .
N1 N -0.0883(5) 0.3962(4) 0.7666(3) 0.0236(10) Uani 1 1 d . . . . .
O5 O 0.3805(5) 0.1211(4) 0.7271(2) 0.0317(9) Uani 1 1 d . . . . .
O3W O -0.1215(5) 0.1149(4) 0.9689(3) 0.0489(12) Uani 1 1 d . . . . .
H3WA H -0.111584 0.028518 0.963085 0.073 Uiso 1 1 d DR U . . .
H3WB H -0.216606 0.137610 0.998046 0.073 Uiso 1 1 d R U . . .
O3 O 0.3522(6) 1.3258(4) 0.5174(3) 0.0506(13) Uani 1 1 d . . . . .
N5 N 0.1134(5) 0.7748(4) 0.6040(3) 0.0266(10) Uani 1 1 d . . . . .
H5 H 0.086177 0.778907 0.656100 0.032 Uiso 1 1 calc DR U . . .
N2 N -0.0108(6) 0.6000(5) 0.7223(3) 0.0313(11) Uani 1 1 d . . . . .
O2 O 0.1196(6) 0.6492(5) 0.5065(3) 0.0509(13) Uani 1 1 d . . . . .
N4 N 0.5809(6) 1.5646(5) 0.2646(3) 0.0319(11) Uani 1 1 d . . . . .
N3 N 0.5234(6) 1.3551(5) 0.3083(3) 0.0343(12) Uani 1 1 d . . . . .
C1 C -0.0667(7) 0.5099(5) 0.7809(3) 0.0273(12) Uani 1 1 d . . . . .
H1 H -0.092215 0.527876 0.835021 0.033 Uiso 1 1 calc R U . . .
C6 C 0.1793(6) 0.8794(5) 0.5555(3) 0.0243(12) Uani 1 1 d . . . . .
C4 C 0.0238(6) 0.5740(5) 0.6452(3) 0.0241(11) Uani 1 1 d . . . . .
C9 C 0.3028(7) 1.0893(5) 0.4690(3) 0.0267(12) Uani 1 1 d . . . . .
O5W O 0.1382(7) -0.2320(7) 0.8958(5) 0.093(2) Uani 1 1 d G . . . .
H5WA H 0.226024 -0.216509 0.876707 0.140 Uiso 1 1 d DG U . . .
H5WB H 0.163209 -0.320158 0.909096 0.140 Uiso 1 1 d G U . . .
C16 C 0.5844(8) 1.4424(6) 0.2533(3) 0.0345(14) Uani 1 1 d . . . . .
H16 H 0.633231 1.415980 0.203161 0.041 Uiso 1 1 calc R U . . .
C12 C 0.3853(7) 1.3006(6) 0.4462(3) 0.0302(13) Uani 1 1 d . . . . .
C13 C 0.4540(7) 1.3977(6) 0.3791(3) 0.0294(13) Uani 1 1 d . . . . .
C5 C 0.0894(7) 0.6719(6) 0.5777(4) 0.0304(13) Uani 1 1 d . . . . .
C2 C -0.0541(7) 0.3714(6) 0.6892(3) 0.0323(14) Uani 1 1 d . . . . .
H2 H -0.068585 0.292993 0.677858 0.039 Uiso 1 1 calc R U . . .
C3 C 0.0025(8) 0.4592(6) 0.6254(4) 0.0375(15) Uani 1 1 d . . . . .
H3 H 0.025694 0.442021 0.571008 0.045 Uiso 1 1 calc R U . . .
C10 C 0.2852(7) 0.9942(6) 0.4275(4) 0.0344(14) Uani 1 1 d . . . . .
H10 H 0.315713 1.000367 0.370288 0.041 Uiso 1 1 calc R U . . .
C7 C 0.2000(7) 0.9724(6) 0.5964(4) 0.0357(15) Uani 1 1 d . . . . .
H7 H 0.172341 0.964161 0.653909 0.043 Uiso 1 1 calc DR U . . .
C14 C 0.4455(8) 1.5237(6) 0.3948(4) 0.0378(15) Uani 1 1 d . . . . .
H14 H 0.396565 1.550382 0.444910 0.045 Uiso 1 1 calc R U . . .
C11 C 0.2228(7) 0.8899(6) 0.4701(3) 0.0345(14) Uani 1 1 d . . . . .
H11 H 0.210031 0.827089 0.441568 0.041 Uiso 1 1 calc R U . . .
C8 C 0.2608(8) 1.0778(6) 0.5549(3) 0.0371(15) Uani 1 1 d . . . . .
H8 H 0.273485 1.140210 0.583797 0.045 Uiso 1 1 calc R U . . .
C15 C 0.5114(8) 1.6095(6) 0.3343(4) 0.0400(16) Uani 1 1 d . . . . .
H15 H 0.507355 1.696306 0.342070 0.048 Uiso 1 1 calc R U . . .
N6 N 0.3661(6) 1.1953(5) 0.4211(3) 0.0310(11) Uani 1 1 d . . . . .
H6 H 0.395577 1.190247 0.369268 0.037 Uiso 1 1 calc R U . . .
O2W O -0.2220(5) 0.1387(5) 0.7876(3) 0.0487(12) Uani 1 1 d . . . . .
H2WA H -0.306376 0.116206 0.814876 0.073 Uiso 1 1 d DR U . . .
H2WB H -0.263500 0.197172 0.741317 0.073 Uiso 1 1 d R U . . .
O4W O -0.0361(7) -0.1176(5) 0.7630(3) 0.0771(19) Uani 1 1 d G . . . .
H4WA H 0.001344 -0.082045 0.794195 0.116 Uiso 1 1 d DG U . . .
H4WB H -0.066727 -0.052547 0.720627 0.116 Uiso 1 1 d DG U . . .

loop_
_atom_site_aniso_label
_atom_site_aniso_U_11
_atom_site_aniso_U_22
_atom_site_aniso_U_33
_atom_site_aniso_U_23
_atom_site_aniso_U_13
_atom_site_aniso_U_12
Te1 0.0178(2) 0.0157(2) 0.0148(2) -0.00179(17) 0.00007(18) -0.00900(18)
Mo1 0.0210(2) 0.0203(2) 0.0176(2) 0.00024(17) -0.00238(18) -0.01109(19)
Mo3 0.0200(2) 0.0188(2) 0.0208(2) -0.00181(18) 0.00056(18) -0.00804(19)
Mo2 0.0259(3) 0.0202(2) 0.0203(2) -0.00592(18) 0.00005(19) -0.0097(2)
Cu1 0.0226(3) 0.0223(3) 0.0306(4) 0.0052(3) 0.0004(3) -0.0115(3)
O4 0.028(2) 0.0193(18) 0.0176(17) -0.0009(14) -0.0004(15) -0.0127(16)
O6 0.0194(18) 0.0196(17) 0.0210(18) -0.0011(14) -0.0018(15) -0.0098(15)
O9 0.0199(18) 0.0206(18) 0.0150(16) 0.0000(14) 0.0013(14) -0.0116(15)
O8 0.0206(18) 0.0190(18) 0.0197(17) -0.0010(14) 0.0001(14) -0.0104(15)
O12 0.023(2) 0.027(2) 0.0224(19) -0.0055(15) 0.0007(15) -0.0088(16)
O7 0.0231(19) 0.0234(19) 0.0272(19) -0.0049(15) -0.0034(15) -0.0127(16)
O14 0.023(2) 0.037(2) 0.029(2) -0.0005(17) -0.0021(17) -0.0099(18)
O11 0.041(2) 0.0195(19) 0.041(2) -0.0052(17) -0.0062(19) -0.0141(18)
O1W 0.030(2) 0.027(2) 0.052(3) -0.0025(19) 0.014(2) -0.0140(19)
O1 0.026(2) 0.027(2) 0.038(2) -0.0011(17) -0.0068(17) -0.0122(17)
O13 0.040(2) 0.022(2) 0.042(2) -0.0045(17) 0.0044(19) -0.0128(19)
O10 0.036(2) 0.045(2) 0.024(2) -0.0135(18) 0.0058(18) -0.016(2)
N1 0.022(2) 0.021(2) 0.027(2) 0.0027(19) 0.0017(19) -0.0118(19)
O5 0.043(2) 0.037(2) 0.0211(19) -0.0057(17) -0.0014(18) -0.020(2)
O3W 0.040(3) 0.040(3) 0.059(3) 0.019(2) -0.006(2) -0.021(2)
O3 0.088(4) 0.044(3) 0.034(2) -0.006(2) 0.014(2) -0.048(3)
N5 0.034(3) 0.023(2) 0.024(2) 0.0000(19) 0.004(2) -0.016(2)
N2 0.041(3) 0.025(2) 0.031(3) -0.003(2) 0.004(2) -0.019(2)
O2 0.090(4) 0.047(3) 0.032(2) -0.011(2) 0.016(2) -0.048(3)
N4 0.043(3) 0.032(3) 0.025(2) 0.003(2) -0.004(2) -0.023(2)
N3 0.051(3) 0.039(3) 0.022(2) 0.000(2) 0.002(2) -0.032(3)
C1 0.034(3) 0.023(3) 0.023(3) 0.002(2) 0.003(2) -0.012(2)
C6 0.027(3) 0.017(3) 0.028(3) 0.005(2) 0.001(2) -0.012(2)
C4 0.027(3) 0.023(3) 0.023(3) -0.001(2) 0.003(2) -0.012(2)
C9 0.036(3) 0.024(3) 0.025(3) 0.002(2) 0.000(2) -0.022(3)
O5W 0.083(5) 0.102(5) 0.108(5) -0.011(4) 0.015(4) -0.063(4)
C16 0.049(4) 0.042(4) 0.022(3) -0.006(3) 0.001(3) -0.029(3)
C12 0.036(3) 0.028(3) 0.026(3) 0.007(2) -0.004(3) -0.017(3)
C13 0.034(3) 0.035(3) 0.027(3) -0.001(2) 0.002(2) -0.025(3)
C5 0.038(3) 0.025(3) 0.031(3) -0.004(2) 0.006(3) -0.018(3)
C2 0.052(4) 0.026(3) 0.030(3) -0.004(2) -0.007(3) -0.026(3)
C3 0.062(4) 0.035(3) 0.025(3) -0.004(3) 0.005(3) -0.032(3)
C10 0.051(4) 0.032(3) 0.024(3) -0.002(2) 0.005(3) -0.023(3)
C7 0.050(4) 0.040(3) 0.025(3) -0.003(3) 0.005(3) -0.030(3)
C14 0.052(4) 0.033(3) 0.032(3) -0.003(3) 0.007(3) -0.024(3)
C11 0.050(4) 0.027(3) 0.031(3) -0.003(2) 0.003(3) -0.023(3)
C8 0.059(4) 0.039(3) 0.028(3) -0.005(3) 0.003(3) -0.038(3)
C15 0.054(4) 0.033(3) 0.038(4) 0.000(3) 0.005(3) -0.028(3)
N6 0.042(3) 0.031(3) 0.025(2) -0.002(2) 0.005(2) -0.024(2)
O2W 0.048(3) 0.055(3) 0.056(3) -0.010(2) 0.009(2) -0.038(2)
O4W 0.094(5) 0.062(4) 0.089(4) -0.034(3) 0.048(4) -0.051(3)

loop_
_atom_type_symbol
_atom_type_description
_atom_type_scat_dispersion_real
_atom_type_scat_dispersion_imag
_atom_type_scat_source
C C 0.0033 0.0016 'International Tables Vol C Tables 4.2.6.8 and 6.1.1.4'
H H 0.0000 0.0000 'International Tables Vol C Tables 4.2.6.8 and 6.1.1.4'
Cu Cu 0.3201 1.2651 'International Tables Vol C Tables 4.2.6.8 and 6.1.1.4'
Mo Mo -1.6832 0.6857 'International Tables Vol C Tables 4.2.6.8 and 6.1.1.4'
N N 0.0061 0.0033 'International Tables Vol C Tables 4.2.6.8 and 6.1.1.4'
O O 0.0106 0.0060 'International Tables Vol C Tables 4.2.6.8 and 6.1.1.4'
Te Te -0.5308 1.6751 'International Tables Vol C Tables 4.2.6.8 and 6.1.1.4'

loop_
_geom_angle_atom_site_label_1
_geom_angle_atom_site_label_2
_geom_angle_atom_site_label_3
_geom_angle
_geom_angle_site_symmetry_1
_geom_angle_site_symmetry_3
_geom_angle_publ_flag
O6 Te1 O6 180.0 . 2_657 ?
O6 Te1 O9 94.42(14) 2_657 . ?
O6 Te1 O9 94.42(14) . 2_657 ?
O6 Te1 O9 85.58(14) 2_657 2_657 ?
O6 Te1 O9 85.58(14) . . ?
O6 Te1 O8 94.46(14) . 2_657 ?
O6 Te1 O8 85.54(14) 2_657 2_657 ?
O6 Te1 O8 85.54(14) . . ?
O6 Te1 O8 94.46(14) 2_657 . ?
O9 Te1 O9 180.0 2_657 . ?
O8 Te1 O9 94.50(13) 2_657 2_657 ?
O8 Te1 O9 94.50(13) . . ?
O8 Te1 O9 85.50(13) 2_657 . ?
O8 Te1 O9 85.50(13) . 2_657 ?
O8 Te1 O8 180.0(2) 2_657 . ?
O4 Mo1 O6 72.80(12) . . ?
O4 Mo1 O9 82.58(13) . . ?
O9 Mo1 O6 70.17(11) . . ?
O7 Mo1 O4 152.90(14) . . ?
O7 Mo1 O6 85.25(13) . . ?
O7 Mo1 O9 74.98(13) . . ?
O1 Mo1 O4 97.24(16) . . ?
O1 Mo1 O6 89.84(15) . . ?
O1 Mo1 O9 159.22(14) . . ?
O1 Mo1 O7 98.44(16) . . ?
O5 Mo1 O4 94.42(15) . . ?
O5 Mo1 O6 160.20(15) . . ?
O5 Mo1 O9 93.63(16) . . ?
O5 Mo1 O7 101.89(16) . . ?
O5 Mo1 O1 107.07(18) . . ?
O4 Mo3 O6 72.50(12) 2_657 2_657 ?
O4 Mo3 O8 81.67(13) 2_657 2_657 ?
O6 Mo3 O8 69.39(11) 2_657 2_657 ?
O12 Mo3 O4 152.04(14) . 2_657 ?
O12 Mo3 O6 85.06(13) . 2_657 ?
O12 Mo3 O8 74.79(13) . 2_657 ?
O14 Mo3 O4 96.74(16) . 2_657 ?
O14 Mo3 O6 91.87(15) . 2_657 ?
O14 Mo3 O8 160.86(15) . 2_657 ?
O14 Mo3 O12 100.55(16) . . ?
O13 Mo3 O4 93.47(15) . 2_657 ?
O13 Mo3 O6 158.20(15) . 2_657 ?
O13 Mo3 O8 92.54(16) . 2_657 ?
O13 Mo3 O12 102.34(17) . . ?
O13 Mo3 O14 106.60(19) . . ?
O8 Mo2 O9 69.71(11) 2_657 . ?
O12 Mo2 O9 85.15(13) . . ?
O12 Mo2 O8 74.31(13) . 2_657 ?
O12 Mo2 O7 153.27(14) . . ?
O7 Mo2 O9 73.08(13) . . ?
O7 Mo2 O8 83.53(13) . 2_657 ?
O11 Mo2 O9 159.24(15) . . ?
O11 Mo2 O8 91.92(15) . 2_657 ?
O11 Mo2 O12 99.49(17) . . ?
O11 Mo2 O7 95.96(16) . . ?
O10 Mo2 O9 92.91(15) . . ?
O10 Mo2 O8 160.74(15) . 2_657 ?
O10 Mo2 O12 96.67(17) . . ?
O10 Mo2 O7 99.69(17) . . ?
O10 Mo2 O11 106.51(18) . . ?
O1W Cu1 O14 98.31(16) . 2_657 ?
O1W Cu1 O1 176.96(17) . . ?
O1W Cu1 N1 95.46(17) . . ?
O1W Cu1 O2W 88.80(17) . . ?
O1 Cu1 O14 84.68(13) . 2_657 ?
O1 Cu1 O2W 88.19(16) . . ?
N1 Cu1 O14 85.92(15) . 2_657 ?
N1 Cu1 O1 85.28(16) . . ?
N1 Cu1 O2W 97.37(17) . . ?
O3W Cu1 O14 79.65(16) . 2_657 ?
O3W Cu1 O1W 88.03(18) . . ?
O3W Cu1 O1 91.98(17) . . ?
O3W Cu1 N1 165.51(19) . . ?
O3W Cu1 O2W 96.76(18) . . ?
O2W Cu1 O14 171.88(15) . 2_657 ?
Mo1 O4 Mo3 116.23(15) . 2_657 ?
Te1 O6 Mo1 101.47(13) . . ?
Te1 O6 Mo3 102.99(14) . 2_657 ?
Mo3 O6 Mo1 93.60(11) 2_657 . ?
Te1 O9 Mo1 102.76(13) . . ?
Te1 O9 Mo2 102.17(13) . . ?
Mo1 O9 Mo2 91.87(12) . . ?
Te1 O8 Mo3 102.08(14) . 2_657 ?
Te1 O8 Mo2 102.61(13) . 2_657 ?
Mo2 O8 Mo3 90.49(11) 2_657 2_657 ?
Mo3 O12 Mo2 116.55(17) . . ?
Mo1 O7 Mo2 115.99(17) . . ?
Cu1 O1W H1WA 119.1 . . ?
Cu1 O1W H1WB 118.0 . . ?
H1WA O1W H1WB 104.6 . . ?
Mo1 O1 Cu1 148.8(2) . . ?
C1 N1 Cu1 121.3(4) . . ?
C2 N1 Cu1 119.3(3) . . ?
C2 N1 C1 117.9(4) . . ?
Cu1 O3W H3WA 113.5 . . ?
Cu1 O3W H3WB 111.3 . . ?
H3WA O3W H3WB 101.5 . . ?
C6 N5 H5 116.3 . . ?
C5 N5 H5 116.3 . . ?
C5 N5 C6 127.4(5) . . ?
C4 N2 C1 117.3(5) . . ?
C16 N4 C15 120.9(5) . . ?
C16 N3 C13 115.6(5) . . ?
N1 C1 N2 124.4(5) . . ?
N1 C1 H1 117.8 . . ?
N2 C1 H1 117.8 . . ?
C7 C6 N5 117.7(5) . . ?
C7 C6 C11 119.2(5) . . ?
C11 C6 N5 123.1(5) . . ?
N2 C4 C5 118.9(5) . . ?
N2 C4 C3 121.5(5) . . ?
C3 C4 C5 119.5(5) . . ?
C10 C9 C8 119.6(5) . . ?
C10 C9 N6 117.9(5) . . ?
C8 C9 N6 122.5(5) . . ?
H5WA O5W H5WB 104.5 . . ?
N4 C16 N3 124.5(5) . . ?
N4 C16 H16 117.8 . . ?
N3 C16 H16 117.8 . . ?
O3 C12 C13 118.4(5) . . ?
O3 C12 N6 126.1(5) . . ?
N6 C12 C13 115.4(5) . . ?
N3 C13 C12 118.5(5) . . ?
N3 C13 C14 123.0(5) . . ?
C14 C13 C12 118.5(5) . . ?
N5 C5 C4 114.9(5) . . ?
O2 C5 N5 126.0(5) . . ?
O2 C5 C4 119.1(5) . . ?
N1 C2 H2 119.3 . . ?
N1 C2 C3 121.3(5) . . ?
C3 C2 H2 119.3 . . ?
C4 C3 H3 121.2 . . ?
C2 C3 C4 117.5(5) . . ?
C2 C3 H3 121.2 . . ?
C9 C10 H10 119.7 . . ?
C11 C10 C9 120.7(5) . . ?
C11 C10 H10 119.7 . . ?
C6 C7 H7 119.0 . . ?
C6 C7 C8 121.9(5) . . ?
C8 C7 H7 119.0 . . ?
C13 C14 H14 121.0 . . ?
C13 C14 C15 118.1(6) . . ?
C15 C14 H14 121.0 . . ?
C6 C11 H11 120.1 . . ?
C10 C11 C6 119.8(5) . . ?
C10 C11 H11 120.1 . . ?
C9 C8 H8 120.6 . . ?
C7 C8 C9 118.8(5) . . ?
C7 C8 H8 120.6 . . ?
N4 C15 C14 118.0(6) . . ?
N4 C15 H15 121.0 . . ?
C14 C15 H15 121.0 . . ?
C9 N6 H6 115.9 . . ?
C12 N6 C9 128.3(5) . . ?
C12 N6 H6 115.9 . . ?
Cu1 O2W H2WA 111.7 . . ?
Cu1 O2W H2WB 110.6 . . ?
H2WA O2W H2WB 102.4 . . ?
H4WA O4W H4WB 104.5 . . ?

loop_
_geom_bond_atom_site_label_1
_geom_bond_atom_site_label_2
_geom_bond_distance
_geom_bond_site_symmetry_2
_geom_bond_publ_flag
Te1 O6 1.918(3) . ?
Te1 O6 1.918(3) 2_657 ?
Te1 O9 1.933(3) . ?
Te1 O9 1.932(3) 2_657 ?
Te1 O8 1.927(3) 2_657 ?
Te1 O8 1.927(3) . ?
Mo1 O4 1.949(3) . ?
Mo1 O6 2.300(3) . ?
Mo1 O9 2.250(3) . ?
Mo1 O7 1.903(3) . ?
Mo1 O1 1.743(4) . ?
Mo1 O5 1.690(3) . ?
Mo3 O4 1.986(3) 2_657 ?
Mo3 O6 2.285(3) 2_657 ?
Mo3 O8 2.302(3) 2_657 ?
Mo3 O12 1.893(3) . ?
Mo3 O14 1.712(4) . ?
Mo3 O13 1.696(4) . ?
Mo2 O9 2.296(3) . ?
Mo2 O8 2.288(3) 2_657 ?
Mo2 O12 1.939(4) . ?
Mo2 O7 1.949(4) . ?
Mo2 O11 1.707(3) . ?
Mo2 O10 1.700(3) . ?
Cu1 O14 2.498(4) 2_657 ?
Cu1 O1W 1.982(4) . ?
Cu1 O1 2.016(4) . ?
Cu1 N1 2.012(4) . ?
Cu1 O3W 1.941(4) . ?
Cu1 O2W 2.253(4) . ?
O1W H1WA 0.8498 . ?
O1W H1WB 0.8494 . ?
N1 C1 1.336(6) . ?
N1 C2 1.325(6) . ?
O3W H3WA 0.9005 . ?
O3W H3WB 0.8962 . ?
O3 C12 1.227(6) . ?
N5 H5 0.8600 . ?
N5 C6 1.432(6) . ?
N5 C5 1.331(7) . ?
N2 C1 1.342(6) . ?
N2 C4 1.325(6) . ?
O2 C5 1.217(6) . ?
N4 C16 1.317(7) . ?
N4 C15 1.328(7) . ?
N3 C16 1.319(6) . ?
N3 C13 1.333(7) . ?
C1 H1 0.9300 . ?
C6 C7 1.369(7) . ?
C6 C11 1.385(7) . ?
C4 C5 1.512(7) . ?
C4 C3 1.385(7) . ?
C9 C10 1.383(7) . ?
C9 C8 1.390(7) . ?
C9 N6 1.426(6) . ?
O5W H5WA 0.8499 . ?
O5W H5WB 0.8503 . ?
C16 H16 0.9300 . ?
C12 C13 1.518(7) . ?
C12 N6 1.324(7) . ?
C13 C14 1.371(8) . ?
C2 H2 0.9300 . ?
C2 C3 1.375(7) . ?
C3 H3 0.9300 . ?
C10 H10 0.9300 . ?
C10 C11 1.382(7) . ?
C7 H7 0.9300 . ?
C7 C8 1.379(7) . ?
C14 H14 0.9300 . ?
C14 C15 1.376(7) . ?
C11 H11 0.9300 . ?
C8 H8 0.9300 . ?
C15 H15 0.9300 . ?
N6 H6 0.8600 . ?
O2W H2WA 0.8880 . ?
O2W H2WB 0.8882 . ?
O4W H4WA 0.8501 . ?
O4W H4WB 0.8500 . ?

loop_
_geom_torsion_atom_site_label_1
_geom_torsion_atom_site_label_2
_geom_torsion_atom_site_label_3
_geom_torsion_atom_site_label_4
_geom_torsion
_geom_torsion_site_symmetry_1
_geom_torsion_site_symmetry_2
_geom_torsion_site_symmetry_3
_geom_torsion_site_symmetry_4
_geom_torsion_publ_flag
Cu1 N1 C1 N2 165.3(4) . . . . ?
Cu1 N1 C2 C3 -166.2(5) . . . . ?
O4 Mo1 O1 Cu1 -24.8(4) . . . . ?
O4 Mo3 O12 Mo2 -51.1(4) 2_657 . . . ?
O6 Mo1 O1 Cu1 47.8(4) . . . . ?
O6 Mo3 O12 Mo2 -87.34(18) 2_657 . . . ?
O9 Mo1 O1 Cu1 63.3(6) . . . . ?
O8 Mo3 O12 Mo2 -17.39(16) 2_657 . . . ?
O7 Mo1 O1 Cu1 133.0(4) . . . . ?
O14 Mo3 O12 Mo2 -178.33(19) . . . . ?
O13 Mo3 O12 Mo2 71.9(2) . . . . ?
N1 C2 C3 C4 0.5(9) . . . . ?
O5 Mo1 O1 Cu1 -121.7(4) . . . . ?
O3 C12 C13 N3 165.0(6) . . . . ?
O3 C12 C13 C14 -13.4(8) . . . . ?
O3 C12 N6 C9 0.6(10) . . . . ?
N5 C6 C7 C8 -179.2(5) . . . . ?
N5 C6 C11 C10 179.8(5) . . . . ?
N2 C4 C5 N5 2.8(8) . . . . ?
N2 C4 C5 O2 -179.2(6) . . . . ?
N2 C4 C3 C2 -0.8(9) . . . . ?
N3 C13 C14 C15 0.2(10) . . . . ?
C1 N1 C2 C3 0.2(8) . . . . ?
C1 N2 C4 C5 -179.1(5) . . . . ?
C1 N2 C4 C3 0.3(8) . . . . ?
C6 N5 C5 O2 -0.2(10) . . . . ?
C6 N5 C5 C4 177.6(5) . . . . ?
C6 C7 C8 C9 -0.3(10) . . . . ?
C4 N2 C1 N1 0.6(8) . . . . ?
C9 C10 C11 C6 -0.8(9) . . . . ?
C16 N4 C15 C14 1.0(9) . . . . ?
C16 N3 C13 C12 -178.3(5) . . . . ?
C16 N3 C13 C14 0.0(9) . . . . ?
C12 C13 C14 C15 178.5(6) . . . . ?
C13 N3 C16 N4 0.3(9) . . . . ?
C13 C12 N6 C9 -179.0(5) . . . . ?
C13 C14 C15 N4 -0.7(9) . . . . ?
C5 N5 C6 C7 -177.1(6) . . . . ?
C5 N5 C6 C11 2.6(9) . . . . ?
C5 C4 C3 C2 178.6(6) . . . . ?
C2 N1 C1 N2 -0.8(8) . . . . ?
C3 C4 C5 N5 -176.6(5) . . . . ?
C3 C4 C5 O2 1.4(9) . . . . ?
C10 C9 C8 C7 -1.0(9) . . . . ?
C10 C9 N6 C12 176.1(6) . . . . ?
C7 C6 C11 C10 -0.4(9) . . . . ?
C11 C6 C7 C8 1.0(9) . . . . ?
C8 C9 C10 C11 1.5(9) . . . . ?
C8 C9 N6 C12 -4.7(9) . . . . ?
C15 N4 C16 N3 -0.8(10) . . . . ?
N6 C9 C10 C11 -179.2(5) . . . . ?
N6 C9 C8 C7 179.8(6) . . . . ?
N6 C12 C13 N3 -15.3(8) . . . . ?
N6 C12 C13 C14 166.3(6) . . . . ?
